data_9005632
loop_
_publ_author_name
'Kolitsch, U.'

_publ_section_title
;
 The crystal structure of wycheproofite, NaAlZr(PO4)2(OH)2.H2O
;
_journal_name_full 'European Journal of Mineralogy'
_journal_page_first 1029
_journal_page_last 1034
_journal_paper_doi 10.1127/0935-1221/2003/0015-1029
_journal_volume 15
_journal_year 2003
_chemical_formula_sum 'Al H4 Na0.884 O10.897 P2 Zr'
_chemical_name_mineral Wycheproofite
_space_group_IT_number 2
_symmetry_space_group_name_Hall '-P 1'
_symmetry_space_group_name_H-M 'P -1'
_cell_angle_alpha 109.49
_cell_angle_beta 98.57
_cell_angle_gamma 90.09
_cell_formula_units_Z 2
_cell_length_a 5.263
_cell_length_b 9.251
_cell_length_c 9.480
_cell_volume 429.605
_database_code_amcsd 0007022
_exptl_crystal_density_diffrn 2.929
_cod_original_formula_sum 'Na.884 Al Zr P2 O10.897 H4'
_cod_database_code 9005632

loop_
_space_group_symop_operation_xyz
x,y,z
-x,-y,-z

loop_
_atom_site_aniso_label
_atom_site_aniso_U_11
_atom_site_aniso_U_22
_atom_site_aniso_U_33
_atom_site_aniso_U_12
_atom_site_aniso_U_13
_atom_site_aniso_U_23
Na 0.03100 0.02740 0.05730 -0.00480 -0.01490 0.01310
Al 0.00770 0.00780 0.00790 0.00130 0.00290 0.00250
Zr 0.00490 0.00580 0.00610 0.00050 0.00093 0.00216
P1 0.00550 0.00640 0.00720 0.00050 0.00080 0.00300
P2 0.00590 0.00570 0.00640 0.00120 0.00130 0.00230
O1 0.01240 0.01050 0.00590 -0.00200 0.00250 0.00320
O2 0.02120 0.00540 0.01190 0.00000 0.00180 -0.00120
O3 0.00850 0.01660 0.01420 -0.00040 0.00330 0.00810
O4 0.00960 0.01000 0.01640 0.00240 -0.00070 0.00520
O5 0.01910 0.00640 0.01420 -0.00130 0.00350 0.00070
O6 0.01150 0.01010 0.00750 0.00230 0.00300 0.00190
O7 0.01150 0.01610 0.01370 0.00270 0.00000 0.00650
O8 0.00920 0.01590 0.01210 0.00080 0.00350 0.00560
O-h9 0.01030 0.00810 0.00900 0.00140 0.00170 0.00000
O-h10 0.00990 0.00990 0.01050 -0.00110 0.00190 0.00390

loop_
_atom_site_label
_atom_site_fract_x
_atom_site_fract_y
_atom_site_fract_z
_atom_site_occupancy
_atom_site_U_iso_or_equiv
_atom_site_type_symbol
_atom_site_attached_hydrogens
Na 0.26390 0.28120 0.46700 0.88400 0.03200 Na 0
Al -0.24750 0.07698 -0.49748 1.00000 0.00770 Al 0
Zr 0.25452 0.25660 0.01905 1.00000 0.00557 Zr 0
P1 0.80580 0.14282 0.19870 1.00000 0.00620 P 0
P2 -0.30720 0.34173 -0.18984 1.00000 0.00590 P 0
O1 0.82910 0.17850 0.36910 1.00000 0.00930 O 0
O2 0.25590 0.02840 -0.11280 1.00000 0.01390 O 0
O3 0.06140 0.19490 0.16750 1.00000 0.01220 O 0
O4 0.59120 0.23560 0.14830 1.00000 0.01210 O 0
O5 0.26130 0.48550 0.15130 1.00000 0.01390 O 0
O6 -0.33500 0.26710 -0.36170 1.00000 0.00980 O 0
O7 -0.08340 0.27700 -0.11150 1.00000 0.01360 O 0
O8 0.44580 0.30970 -0.13440 1.00000 0.01200 O 0
O-h9 0.09700 0.10610 -0.40010 1.00000 0.00990 O 0
O-h10 -0.58990 0.02880 -0.61040 1.00000 0.01000 O 0
Ow11 0.43060 0.52640 0.54360 0.50700 0.05300 O 0
Ow12 0.10300 0.48530 0.62900 0.39000 0.06600 O 0
H12A 0.17000 0.40900 0.60700 1.00000 0.04000 H 0
H12B 0.95100 0.49500 0.52200 1.00000 0.04000 H 0
H9 0.13700 0.15700 -0.33400 1.00000 0.04000 H 0
H10 -0.62100 0.00700 -0.68800 1.00000 0.04000 H 0

loop_
_cod_changelog_entry_id
_cod_changelog_entry_author
_cod_changelog_entry_date
_cod_changelog_entry_text
1
;cod-tools version 3.8.0
Id: cif_guess_AMCSD_atom_types 9581 2023-05-17 12:35:41Z saulius
;
2023-05-18T08:41:40+03:00
;Derived atom types and hydrogen counts
from atom names that follow the AMCSD naming convention
(Wat == water, O-H == hydroxyl).
;
2
;cod-tools version 3.10.1
Id: cif_fix_AMCSD_aniso_labels 10200 2024-08-01 14:09:44Z saulius
;
2024-08-02T12:21:00+03:00
;Changed the following '_atom_site_aniso_label' values:
'Oh9' -> 'O-h9'
'Oh10' -> 'O-h10'
;

loop_
_cod_related_entry_id
_cod_related_entry_database
_cod_related_entry_code
1 AMCSD 0007022
